data_4104902
loop_
_publ_author_name
'Nathan D. Shapiro'
'Yun Shi'
'F. Dean Toste'

_publ_section_title
;
 Gold-Catalyzed [3+3]-Annulation of Azomethine Imines with Propargyl
 Esters
;
_journal_name_full 'Journal of the American Chemical Society'
_journal_page_first 11654
_journal_page_last 11655
_journal_paper_doi 10.1021/ja903863b
_journal_volume 131
_journal_year 2009
_chemical_formula_moiety 'C29 H36 N2 O4'
_chemical_formula_sum 'C29 H36 N2 O4'
_chemical_formula_weight 476.60
_chemical_name_systematic
; 
 ? 
;
_space_group_IT_number 2
_symmetry_cell_setting triclinic
_symmetry_space_group_name_Hall '-P 1'
_symmetry_space_group_name_H-M 'P -1'
_atom_sites_solution_hydrogens geom
_atom_sites_solution_primary direct
_atom_sites_solution_secondary difmap
_audit_creation_method SHELXL-97
_cell_angle_alpha 79.044(3)
_cell_angle_beta 86.108(2)
_cell_angle_gamma 88.648(3)
_cell_formula_units_Z 2
_cell_length_a 10.4286(17)
_cell_length_b 11.2717(19)
_cell_length_c 11.714(2)
_cell_measurement_reflns_used 12784
_cell_measurement_temperature 152(2)
_cell_measurement_theta_max 50.664
_cell_measurement_theta_min 5.332
_cell_volume 1348.7(4)
_computing_cell_refinement 'Bruker APEX2 v. 2009.3'
_computing_data_collection 'Bruker APEX2 v. 2009.3'
_computing_data_reduction 'Bruker APEX2 v. 2009.3'
_computing_molecular_graphics SHELXL-97
_computing_publication_material CIFTAB
_computing_structure_refinement 'SHELXL-97 (Sheldrick, 2008)'
_computing_structure_solution 'SHELXS-97 (Sheldrick, 2008)'
_diffrn_ambient_temperature 152(2)
_diffrn_detector_area_resol_mean 8.192
_diffrn_measured_fraction_theta_full 0.990
_diffrn_measured_fraction_theta_max 0.990
_diffrn_measurement_device_type 'Bruker SMART 1000 CCD'
_diffrn_measurement_method '\f and \w scans'
_diffrn_radiation_monochromator graphite
_diffrn_radiation_source 'fine-focus sealed tube'
_diffrn_radiation_type MoK\a
_diffrn_radiation_wavelength 0.71073
_diffrn_reflns_av_R_equivalents 0.0278
_diffrn_reflns_av_sigmaI/netI 0.0425
_diffrn_reflns_limit_h_max 12
_diffrn_reflns_limit_h_min -12
_diffrn_reflns_limit_k_max 13
_diffrn_reflns_limit_k_min -13
_diffrn_reflns_limit_l_max 14
_diffrn_reflns_limit_l_min -14
_diffrn_reflns_number 12784
_diffrn_reflns_theta_full 25.43
_diffrn_reflns_theta_max 25.43
_diffrn_reflns_theta_min 2.56
_exptl_absorpt_coefficient_mu 0.078
_exptl_absorpt_correction_T_max 0.8494
_exptl_absorpt_correction_T_min 0.8075
_exptl_absorpt_correction_type multi-scan
_exptl_absorpt_process_details 'Blessing, 1995'
_exptl_crystal_colour colourless
_exptl_crystal_density_diffrn 1.174
_exptl_crystal_description block
_exptl_crystal_F_000 512
_exptl_crystal_size_max 0.41
_exptl_crystal_size_mid 0.16
_exptl_crystal_size_min 0.09
_refine_diff_density_max 0.218
_refine_diff_density_min -0.202
_refine_diff_density_rms 0.038
_refine_ls_extinction_method none
_refine_ls_goodness_of_fit_ref 0.964
_refine_ls_hydrogen_treatment constr
_refine_ls_matrix_type full
_refine_ls_number_parameters 316
_refine_ls_number_reflns 4941
_refine_ls_number_restraints 0
_refine_ls_restrained_S_all 0.964
_refine_ls_R_factor_all 0.0794
_refine_ls_R_factor_gt 0.0410
_refine_ls_shift/su_max 0.001
_refine_ls_shift/su_mean 0.000
_refine_ls_structure_factor_coef Fsqd
_refine_ls_weighting_details 'calc w=1/[\s^2^(Fo^2^)+(0.1000P)^2^+0.0000P] where P=(Fo^2^+2Fc^2^)/3'
_refine_ls_weighting_scheme calc
_refine_ls_wR_factor_gt 0.1190
_refine_ls_wR_factor_ref 0.1484
_reflns_number_gt 3291
_reflns_number_total 4941
_reflns_threshold_expression >2sigma(I)
_cod_data_source_file ja903863b_si_002.cif
_cod_data_source_block ns151
_cod_database_code 4104902

loop_
_symmetry_equiv_pos_as_xyz
'x, y, z'
'-x, -y, -z'

loop_
_atom_site_label
_atom_site_type_symbol
_atom_site_fract_x
_atom_site_fract_y
_atom_site_fract_z
_atom_site_U_iso_or_equiv
_atom_site_adp_type
_atom_site_occupancy
_atom_site_symmetry_multiplicity
_atom_site_calc_flag
_atom_site_refinement_flags
O1 O 0.63355(12) 0.63912(13) 0.39248(14) 0.0429(4) Uani 1 1 d .
O2 O 0.08587(12) 1.12581(12) 0.84437(13) 0.0360(4) Uani 1 1 d .
O3 O 0.56527(11) 0.75661(11) 0.78122(12) 0.0315(3) Uani 1 1 d .
O4 O 0.58908(13) 0.55483(12) 0.82309(13) 0.0421(4) Uani 1 1 d .
N1 N 0.34529(12) 0.75939(13) 0.49922(13) 0.0229(4) Uani 1 1 d .
N2 N 0.48253(12) 0.74161(13) 0.48745(14) 0.0250(4) Uani 1 1 d .
C1 C 0.52181(17) 0.67049(17) 0.40896(18) 0.0300(5) Uani 1 1 d .
C2 C 0.40513(17) 0.64252(17) 0.35219(19) 0.0326(5) Uani 1 1 d .
H2A H 0.3785 0.5578 0.3810 0.039 Uiso 1 1 calc R
H2B H 0.4211 0.6559 0.2664 0.039 Uiso 1 1 calc R
C3 C 0.30283(16) 0.73093(16) 0.38738(17) 0.0260(4) Uani 1 1 d .
H3A H 0.2187 0.6883 0.4040 0.031 Uiso 1 1 calc R
C4 C 0.29911(15) 0.67512(16) 0.60845(16) 0.0237(4) Uani 1 1 d .
H4A H 0.3387 0.5938 0.6062 0.028 Uiso 1 1 calc R
C5 C 0.35207(15) 0.72164(16) 0.71292(17) 0.0254(4) Uani 1 1 d .
H5A H 0.3423 0.6547 0.7823 0.030 Uiso 1 1 calc R
C6 C 0.49403(16) 0.74302(16) 0.68692(18) 0.0264(4) Uani 1 1 d .
C7 C 0.55268(16) 0.75137(16) 0.58309(18) 0.0280(5) Uani 1 1 d .
H7A H 0.6428 0.7641 0.5727 0.034 Uiso 1 1 calc R
C8 C 0.15431(15) 0.66115(16) 0.61748(16) 0.0238(4) Uani 1 1 d .
C9 C 0.06809(16) 0.75813(17) 0.60566(18) 0.0291(5) Uani 1 1 d .
H9A H 0.0996 0.8382 0.5936 0.035 Uiso 1 1 calc R
C10 C -0.06276(17) 0.73945(18) 0.61119(19) 0.0345(5) Uani 1 1 d .
H10A H -0.1203 0.8067 0.6013 0.041 Uiso 1 1 calc R
C11 C -0.11008(17) 0.62391(19) 0.6309(2) 0.0405(6) Uani 1 1 d .
H11A H -0.2001 0.6111 0.6353 0.049 Uiso 1 1 calc R
C12 C -0.02629(18) 0.52745(19) 0.6442(2) 0.0445(6) Uani 1 1 d .
H12A H -0.0587 0.4476 0.6584 0.053 Uiso 1 1 calc R
C13 C 0.10509(16) 0.54531(17) 0.63697(19) 0.0330(5) Uani 1 1 d .
H13A H 0.1620 0.4776 0.6455 0.040 Uiso 1 1 calc R
C14 C 0.28349(16) 0.83181(16) 0.74593(17) 0.0255(4) Uani 1 1 d .
C15 C 0.30244(16) 0.94614(16) 0.68002(17) 0.0273(4) Uani 1 1 d .
H15A H 0.3611 0.9563 0.6133 0.033 Uiso 1 1 calc R
C16 C 0.23791(16) 1.04668(17) 0.70884(18) 0.0292(5) Uani 1 1 d .
H16A H 0.2518 1.1244 0.6620 0.035 Uiso 1 1 calc R
C17 C 0.15308(16) 1.03236(17) 0.80666(17) 0.0277(5) Uani 1 1 d .
C18 C 0.13240(17) 0.91835(18) 0.87387(18) 0.0328(5) Uani 1 1 d .
H18A H 0.0732 0.9081 0.9402 0.039 Uiso 1 1 calc R
C19 C 0.19806(17) 0.82001(17) 0.84392(18) 0.0313(5) Uani 1 1 d .
H19A H 0.1847 0.7424 0.8912 0.038 Uiso 1 1 calc R
C20 C 0.10701(19) 1.24370(18) 0.7772(2) 0.0380(5) Uani 1 1 d .
H20A H 0.0547 1.3025 0.8122 0.057 Uiso 1 1 calc R
H20B H 0.0828 1.2460 0.6975 0.057 Uiso 1 1 calc R
H20C H 0.1981 1.2638 0.7758 0.057 Uiso 1 1 calc R
C21 C 0.60805(16) 0.65115(17) 0.84701(17) 0.0286(4) Uani 1 1 d .
C22 C 0.67670(17) 0.67479(18) 0.95065(18) 0.0326(5) Uani 1 1 d .
C23 C 0.5777(2) 0.7242(3) 1.0306(2) 0.0675(8) Uani 1 1 d .
H23A H 0.5427 0.8008 0.9895 0.101 Uiso 1 1 calc R
H23B H 0.6183 0.7379 1.0999 0.101 Uiso 1 1 calc R
H23C H 0.5081 0.6660 1.0540 0.101 Uiso 1 1 calc R
C24 C 0.7848(2) 0.7639(2) 0.9111(2) 0.0484(6) Uani 1 1 d .
H24A H 0.7494 0.8409 0.8716 0.073 Uiso 1 1 calc R
H24B H 0.8461 0.7316 0.8572 0.073 Uiso 1 1 calc R
H24C H 0.8289 0.7767 0.9790 0.073 Uiso 1 1 calc R
C25 C 0.7313(3) 0.5550(2) 1.0129(2) 0.0659(8) Uani 1 1 d .
H25A H 0.6612 0.4976 1.0382 0.099 Uiso 1 1 calc R
H25B H 0.7748 0.5680 1.0810 0.099 Uiso 1 1 calc R
H25C H 0.7929 0.5224 0.9596 0.099 Uiso 1 1 calc R
C26 C 0.28497(17) 0.84742(18) 0.29579(18) 0.0311(5) Uani 1 1 d .
C27 C 0.40948(19) 0.9199(2) 0.2674(2) 0.0434(6) Uani 1 1 d .
H27A H 0.3942 0.9930 0.2095 0.065 Uiso 1 1 calc R
H27B H 0.4766 0.8704 0.2361 0.065 Uiso 1 1 calc R
H27C H 0.4372 0.9427 0.3385 0.065 Uiso 1 1 calc R
C28 C 0.18010(19) 0.92673(19) 0.3414(2) 0.0415(5) Uani 1 1 d .
H28A H 0.1697 1.0011 0.2838 0.062 Uiso 1 1 calc R
H28B H 0.2046 0.9472 0.4146 0.062 Uiso 1 1 calc R
H28C H 0.0988 0.8828 0.3552 0.062 Uiso 1 1 calc R
C29 C 0.24191(19) 0.8122(2) 0.1842(2) 0.0476(6) Uani 1 1 d .
H29A H 0.2310 0.8852 0.1251 0.071 Uiso 1 1 calc R
H29B H 0.1601 0.7694 0.2013 0.071 Uiso 1 1 calc R
H29C H 0.3072 0.7594 0.1550 0.071 Uiso 1 1 calc R

loop_
_atom_site_aniso_label
_atom_site_aniso_U_11
_atom_site_aniso_U_22
_atom_site_aniso_U_33
_atom_site_aniso_U_23
_atom_site_aniso_U_13
_atom_site_aniso_U_12
O1 0.0291(7) 0.0446(9) 0.0546(11) -0.0124(8) 0.0054(7) 0.0096(6)
O2 0.0372(7) 0.0328(8) 0.0391(9) -0.0112(7) 0.0016(6) 0.0038(6)
O3 0.0329(7) 0.0294(8) 0.0340(9) -0.0065(6) -0.0138(6) 0.0017(6)
O4 0.0548(9) 0.0288(8) 0.0451(10) -0.0081(7) -0.0186(7) 0.0020(7)
N1 0.0159(7) 0.0269(8) 0.0259(9) -0.0047(7) -0.0018(6) -0.0004(6)
N2 0.0184(7) 0.0270(8) 0.0297(10) -0.0060(7) -0.0011(6) 0.0018(6)
C1 0.0282(10) 0.0254(10) 0.0345(13) -0.0036(9) 0.0030(9) 0.0030(8)
C2 0.0336(10) 0.0322(11) 0.0340(13) -0.0124(10) 0.0019(9) -0.0022(8)
C3 0.0234(9) 0.0286(10) 0.0280(12) -0.0095(9) -0.0028(8) -0.0036(7)
C4 0.0231(9) 0.0203(9) 0.0266(11) -0.0020(8) -0.0027(8) 0.0020(7)
C5 0.0261(9) 0.0250(10) 0.0240(11) -0.0011(8) -0.0030(8) -0.0014(8)
C6 0.0260(9) 0.0226(10) 0.0311(12) -0.0033(9) -0.0108(8) 0.0017(7)
C7 0.0193(9) 0.0284(11) 0.0366(13) -0.0051(9) -0.0072(9) 0.0007(7)
C8 0.0239(9) 0.0272(10) 0.0208(11) -0.0057(8) -0.0007(8) -0.0011(7)
C9 0.0285(9) 0.0239(10) 0.0353(13) -0.0066(9) -0.0036(9) 0.0008(8)
C10 0.0257(10) 0.0340(12) 0.0444(14) -0.0093(10) -0.0040(9) 0.0064(8)
C11 0.0213(9) 0.0431(13) 0.0558(16) -0.0066(11) -0.0017(10) -0.0016(9)
C12 0.0294(11) 0.0309(12) 0.0708(18) -0.0032(11) -0.0016(11) -0.0062(9)
C13 0.0249(9) 0.0257(11) 0.0472(14) -0.0031(10) -0.0055(9) 0.0021(8)
C14 0.0230(9) 0.0291(11) 0.0253(11) -0.0060(9) -0.0053(8) -0.0022(7)
C15 0.0243(9) 0.0296(11) 0.0281(12) -0.0060(9) 0.0005(8) -0.0039(8)
C16 0.0291(9) 0.0255(10) 0.0330(12) -0.0051(9) -0.0020(9) -0.0043(8)
C17 0.0248(9) 0.0313(11) 0.0284(12) -0.0089(9) -0.0040(8) 0.0016(8)
C18 0.0330(10) 0.0373(12) 0.0274(12) -0.0062(10) 0.0031(9) -0.0011(9)
C19 0.0357(10) 0.0289(11) 0.0271(12) -0.0007(9) 0.0001(9) -0.0010(8)
C20 0.0373(11) 0.0298(12) 0.0493(15) -0.0129(11) -0.0053(10) 0.0027(9)
C21 0.0243(9) 0.0313(11) 0.0285(12) -0.0018(9) -0.0010(8) 0.0004(8)
C22 0.0331(10) 0.0379(12) 0.0254(12) -0.0006(9) -0.0065(9) -0.0033(9)
C23 0.0556(15) 0.115(2) 0.0386(16) -0.0335(17) 0.0021(12) -0.0019(15)
C24 0.0484(13) 0.0598(15) 0.0363(14) -0.0009(12) -0.0130(11) -0.0199(11)
C25 0.0878(19) 0.0501(16) 0.0575(18) 0.0105(13) -0.0433(15) -0.0108(14)
C26 0.0261(9) 0.0377(12) 0.0280(12) -0.0013(9) -0.0043(8) -0.0002(8)
C27 0.0367(11) 0.0419(13) 0.0455(15) 0.0084(11) -0.0052(10) -0.0056(9)
C28 0.0403(11) 0.0397(13) 0.0412(14) 0.0020(11) -0.0088(10) 0.0086(9)
C29 0.0344(11) 0.0765(17) 0.0311(14) -0.0067(12) -0.0055(10) 0.0007(11)

loop_
_atom_type_symbol
_atom_type_description
_atom_type_scat_dispersion_real
_atom_type_scat_dispersion_imag
_atom_type_scat_source
C C 0.0033 0.0016 'International Tables Vol C Tables 4.2.6.8 and 6.1.1.4'
H H 0.0000 0.0000 'International Tables Vol C Tables 4.2.6.8 and 6.1.1.4'
N N 0.0061 0.0033 'International Tables Vol C Tables 4.2.6.8 and 6.1.1.4'
O O 0.0106 0.0060 'International Tables Vol C Tables 4.2.6.8 and 6.1.1.4'

loop_
_geom_angle_atom_site_label_1
_geom_angle_atom_site_label_2
_geom_angle_atom_site_label_3
_geom_angle
C17 O2 C20 116.66(15)
C21 O3 C6 115.40(13)
N2 N1 C4 106.12(13)
N2 N1 C3 102.32(12)
C4 N1 C3 115.83(13)
C1 N2 C7 122.72(15)
C1 N2 N1 114.19(13)
C7 N2 N1 117.32(14)
O1 C1 N2 123.62(17)
O1 C1 C2 129.30(17)
N2 C1 C2 107.08(14)
C1 C2 C3 103.98(14)
C1 C2 H2A 111.0
C3 C2 H2A 111.0
C1 C2 H2B 111.0
C3 C2 H2B 111.0
H2A C2 H2B 109.0
N1 C3 C2 104.60(13)
N1 C3 C26 111.23(14)
C2 C3 C26 114.96(16)
N1 C3 H3A 108.6
C2 C3 H3A 108.6
C26 C3 H3A 108.6
N1 C4 C8 112.11(14)
N1 C4 C5 107.39(13)
C8 C4 C5 113.85(14)
N1 C4 H4A 107.7
C8 C4 H4A 107.7
C5 C4 H4A 107.7
C6 C5 C14 111.50(14)
C6 C5 C4 108.12(15)
C14 C5 C4 115.52(14)
C6 C5 H5A 107.1
C14 C5 H5A 107.1
C4 C5 H5A 107.1
C7 C6 O3 119.28(15)
C7 C6 C5 124.15(16)
O3 C6 C5 116.56(16)
C6 C7 N2 120.06(16)
C6 C7 H7A 120.0
N2 C7 H7A 120.0
C13 C8 C9 118.15(16)
C13 C8 C4 118.18(15)
C9 C8 C4 123.66(16)
C10 C9 C8 120.84(17)
C10 C9 H9A 119.6
C8 C9 H9A 119.6
C11 C10 C9 120.28(17)
C11 C10 H10A 119.9
C9 C10 H10A 119.9
C12 C11 C10 119.50(17)
C12 C11 H11A 120.3
C10 C11 H11A 120.3
C11 C12 C13 120.64(19)
C11 C12 H12A 119.7
C13 C12 H12A 119.7
C12 C13 C8 120.57(18)
C12 C13 H13A 119.7
C8 C13 H13A 119.7
C15 C14 C19 117.86(17)
C15 C14 C5 121.60(17)
C19 C14 C5 120.54(17)
C14 C15 C16 121.67(18)
C14 C15 H15A 119.2
C16 C15 H15A 119.2
C17 C16 C15 119.30(19)
C17 C16 H16A 120.3
C15 C16 H16A 120.3
O2 C17 C16 124.17(18)
O2 C17 C18 115.86(17)
C16 C17 C18 119.97(17)
C19 C18 C17 119.69(19)
C19 C18 H18A 120.2
C17 C18 H18A 120.2
C18 C19 C14 121.50(19)
C18 C19 H19A 119.2
C14 C19 H19A 119.2
O2 C20 H20A 109.5
O2 C20 H20B 109.5
H20A C20 H20B 109.5
O2 C20 H20C 109.5
H20A C20 H20C 109.5
H20B C20 H20C 109.5
O4 C21 O3 121.88(17)
O4 C21 C22 126.69(19)
O3 C21 C22 111.41(15)
C23 C22 C24 110.76(19)
C23 C22 C21 107.34(15)
C24 C22 C21 110.72(17)
C23 C22 C25 110.1(2)
C24 C22 C25 109.69(17)
C21 C22 C25 108.14(16)
C22 C23 H23A 109.5
C22 C23 H23B 109.5
H23A C23 H23B 109.5
C22 C23 H23C 109.5
H23A C23 H23C 109.5
H23B C23 H23C 109.5
C22 C24 H24A 109.5
C22 C24 H24B 109.5
H24A C24 H24B 109.5
C22 C24 H24C 109.5
H24A C24 H24C 109.5
H24B C24 H24C 109.5
C22 C25 H25A 109.5
C22 C25 H25B 109.5
H25A C25 H25B 109.5
C22 C25 H25C 109.5
H25A C25 H25C 109.5
H25B C25 H25C 109.5
C28 C26 C29 108.49(16)
C28 C26 C27 108.98(17)
C29 C26 C27 109.29(18)
C28 C26 C3 109.52(16)
C29 C26 C3 108.60(16)
C27 C26 C3 111.91(15)
C26 C27 H27A 109.5
C26 C27 H27B 109.5
H27A C27 H27B 109.5
C26 C27 H27C 109.5
H27A C27 H27C 109.5
H27B C27 H27C 109.5
C26 C28 H28A 109.5
C26 C28 H28B 109.5
H28A C28 H28B 109.5
C26 C28 H28C 109.5
H28A C28 H28C 109.5
H28B C28 H28C 109.5
C26 C29 H29A 109.5
C26 C29 H29B 109.5
H29A C29 H29B 109.5
C26 C29 H29C 109.5
H29A C29 H29C 109.5
H29B C29 H29C 109.5

loop_
_geom_bond_atom_site_label_1
_geom_bond_atom_site_label_2
_geom_bond_distance
O1 C1 1.223(2)
O2 C17 1.377(2)
O2 C20 1.423(2)
O3 C21 1.371(2)
O3 C6 1.406(2)
O4 C21 1.196(2)
N1 N2 1.4415(18)
N1 C4 1.499(2)
N1 C3 1.504(2)
N2 C1 1.367(2)
N2 C7 1.402(2)
C1 C2 1.493(2)
C2 C3 1.532(2)
C2 H2A 0.9900
C2 H2B 0.9900
C3 C26 1.546(3)
C3 H3A 1.0000
C4 C8 1.516(2)
C4 C5 1.558(2)
C4 H4A 1.0000
C5 C6 1.507(2)
C5 C14 1.519(2)
C5 H5A 1.0000
C6 C7 1.312(3)
C7 H7A 0.9500
C8 C13 1.387(3)
C8 C9 1.391(2)
C9 C10 1.381(2)
C9 H9A 0.9500
C10 C11 1.376(3)
C10 H10A 0.9500
C11 C12 1.371(3)
C11 H11A 0.9500
C12 C13 1.384(3)
C12 H12A 0.9500
C13 H13A 0.9500
C14 C15 1.382(3)
C14 C19 1.392(3)
C15 C16 1.389(2)
C15 H15A 0.9500
C16 C17 1.386(3)
C16 H16A 0.9500
C17 C18 1.387(3)
C18 C19 1.378(3)
C18 H18A 0.9500
C19 H19A 0.9500
C20 H20A 0.9800
C20 H20B 0.9800
C20 H20C 0.9800
C21 C22 1.519(3)
C22 C23 1.514(3)
C22 C24 1.517(3)
C22 C25 1.525(3)
C23 H23A 0.9800
C23 H23B 0.9800
C23 H23C 0.9800
C24 H24A 0.9800
C24 H24B 0.9800
C24 H24C 0.9800
C25 H25A 0.9800
C25 H25B 0.9800
C25 H25C 0.9800
C26 C28 1.529(3)
C26 C29 1.534(3)
C26 C27 1.534(3)
C27 H27A 0.9800
C27 H27B 0.9800
C27 H27C 0.9800
C28 H28A 0.9800
C28 H28B 0.9800
C28 H28C 0.9800
C29 H29A 0.9800
C29 H29B 0.9800
C29 H29C 0.9800

loop_
_geom_torsion_atom_site_label_1
_geom_torsion_atom_site_label_2
_geom_torsion_atom_site_label_3
_geom_torsion_atom_site_label_4
_geom_torsion
C4 N1 N2 C1 100.99(17)
C3 N1 N2 C1 -20.83(19)
C4 N1 N2 C7 -53.04(18)
C3 N1 N2 C7 -174.87(15)
C7 N2 C1 O1 -22.8(3)
N1 N2 C1 O1 -175.28(18)
C7 N2 C1 C2 157.31(17)
N1 N2 C1 C2 4.9(2)
O1 C1 C2 C3 -166.8(2)
N2 C1 C2 C3 13.1(2)
N2 N1 C3 C2 27.31(17)
C4 N1 C3 C2 -87.62(16)
N2 N1 C3 C26 -97.37(15)
C4 N1 C3 C26 147.70(14)
C1 C2 C3 N1 -25.21(19)
C1 C2 C3 C26 97.07(18)
N2 N1 C4 C8 -166.23(12)
C3 N1 C4 C8 -53.48(18)
N2 N1 C4 C5 67.99(15)
C3 N1 C4 C5 -179.26(12)
N1 C4 C5 C6 -49.69(17)
C8 C4 C5 C6 -174.43(15)
N1 C4 C5 C14 76.01(18)
C8 C4 C5 C14 -48.7(2)
C21 O3 C6 C7 -95.3(2)
C21 O3 C6 C5 85.76(18)
C14 C5 C6 C7 -111.8(2)
C4 C5 C6 C7 16.2(2)
C14 C5 C6 O3 67.0(2)
C4 C5 C6 O3 -164.92(14)
O3 C6 C7 N2 -178.13(14)
C5 C6 C7 N2 0.7(3)
C1 N2 C7 C6 -133.21(19)
N1 N2 C7 C6 18.4(2)
N1 C4 C8 C13 127.17(18)
C5 C4 C8 C13 -110.67(19)
N1 C4 C8 C9 -51.9(2)
C5 C4 C8 C9 70.3(2)
C13 C8 C9 C10 -1.1(3)
C4 C8 C9 C10 177.95(18)
C8 C9 C10 C11 1.3(3)
C9 C10 C11 C12 -0.5(3)
C10 C11 C12 C13 -0.5(4)
C11 C12 C13 C8 0.7(4)
C9 C8 C13 C12 0.1(3)
C4 C8 C13 C12 -179.00(19)
C6 C5 C14 C15 48.5(2)
C4 C5 C14 C15 -75.4(2)
C6 C5 C14 C19 -132.05(18)
C4 C5 C14 C19 104.0(2)
C19 C14 C15 C16 -0.7(3)
C5 C14 C15 C16 178.75(15)
C14 C15 C16 C17 0.5(3)
C20 O2 C17 C16 -0.2(3)
C20 O2 C17 C18 179.29(16)
C15 C16 C17 O2 178.83(15)
C15 C16 C17 C18 -0.7(3)
O2 C17 C18 C19 -178.51(15)
C16 C17 C18 C19 1.0(3)
C17 C18 C19 C14 -1.3(3)
C15 C14 C19 C18 1.1(3)
C5 C14 C19 C18 -178.38(15)
C6 O3 C21 O4 2.2(3)
C6 O3 C21 C22 -176.54(15)
O4 C21 C22 C23 -112.6(2)
O3 C21 C22 C23 66.1(2)
O4 C21 C22 C24 126.4(2)
O3 C21 C22 C24 -54.9(2)
O4 C21 C22 C25 6.2(3)
O3 C21 C22 C25 -175.12(18)
N1 C3 C26 C28 -61.73(18)
C2 C3 C26 C28 179.64(14)
N1 C3 C26 C29 179.96(14)
C2 C3 C26 C29 61.33(18)
N1 C3 C26 C27 59.2(2)
C2 C3 C26 C27 -59.4(2)
